data_1518730
loop_
_publ_author_name
'Roth, Torsten'
'Vasilenko, Vladislav'
'Benson, Callum G. M.'
'Wadepohl, Hubert'
'Wright, Dominic S.'
'Gade, Lutz H.'

_publ_section_title
;
 Extending N-heterocyclic carbene ligands into the third dimension: a new
 type of hybrid phosphazane/NHC system
;
_journal_issue 4
_journal_name_full 'Chem. Sci.'
_journal_page_first 2506
_journal_paper_doi 10.1039/C4SC03966A
_journal_volume 6
_journal_year 2015
_chemical_formula_moiety 'C61 H68 Cl2 Ir2 N4 P2, C7 H8'
_chemical_formula_sum 'C71.5 H80 Cl2 Ir2 N4 P2'
_chemical_formula_weight 1512.13
_chemical_properties_physical air-sensitive
_space_group_crystal_system triclinic
_space_group_IT_number 2
_space_group_name_Hall '-P 1'
_space_group_name_H-M_alt 'P -1'
_symmetry_cell_setting triclinic
_symmetry_Int_Tables_number 2
_symmetry_space_group_name_Hall '-P 1'
_symmetry_space_group_name_H-M 'P -1'
_atom_sites_solution_hydrogens geom
_atom_sites_solution_primary iterative
_atom_sites_solution_secondary difmap
_audit_block_code ga_tro111
_audit_creation_date
;
'Mon Nov 03 11:34:00 2014'
;
_audit_creation_method
;
Olex2 1.2
(compiled 2014.08.28 svn.r2986 for OlexSys, GUI svn.r4874)
;
_audit_update_record
;
2014-12-19 deposited with the CCDC.
2015-02-13 downloaded from the CCDC.
;
_cell_angle_alpha 66.4438(13)
_cell_angle_beta 87.7181(11)
_cell_angle_gamma 64.8361(15)
_cell_formula_units_Z 2
_cell_length_a 13.28816(19)
_cell_length_b 15.4534(2)
_cell_length_c 18.6095(2)
_cell_measurement_reflns_used 48927
_cell_measurement_temperature 120(1)
_cell_measurement_theta_max 31.1330
_cell_measurement_theta_min 3.4930
_cell_volume 3131.28(9)
_computing_cell_refinement
;
CrysAlisPro, Agilent Technologies,
Version 1.171.37.34k (release 13-08-2014 CrysAlis171 .NET)
(compiled Aug 13 2014,16:31:05)
;
_computing_data_collection
;
CrysAlisPro, Agilent Technologies,
Version 1.171.37.34k (release 13-08-2014 CrysAlis171 .NET)
(compiled Aug 13 2014,16:31:05)
;
_computing_data_reduction
;
CrysAlisPro, Agilent Technologies,
Version 1.171.37.34k (release 13-08-2014 CrysAlis171 .NET)
(compiled Aug 13 2014,16:31:05)
;
_computing_molecular_graphics 'Olex2 (Dolomanov et al., 2009)'
_computing_publication_material 'encif (Wadepohl, 2009-14); encifer 1.5 (CCDC, 2014)'
_computing_structure_refinement 'ShelXL (Sheldrick, 2008)'
_computing_structure_solution 'SUPERFLIP (Palatinus, 2007-2009)'
_diffrn_ambient_environment 'perfluoro polyether oil / N~2~'
_diffrn_ambient_temperature 120(1)
_diffrn_detector 'CCD plate'
_diffrn_detector_area_resol_mean 7.9621
_diffrn_detector_type Eos
_diffrn_measured_fraction_theta_full 0.998
_diffrn_measured_fraction_theta_max 0.939
_diffrn_measurement_details
;
  1 omega    7.00   34.00   0.5000    5.0000
omega____ theta____ kappa____ phi______ frames
    -       26.8662   57.0000   60.0000 54

  2 omega   31.00   57.00   0.5000    5.0000
omega____ theta____ kappa____ phi______ frames
    -       26.8662  -77.0000  150.0000 52

  3 omega    3.00   97.00   0.5000    5.0000
omega____ theta____ kappa____ phi______ frames
    -       26.8662   77.0000 -150.0000 188

  4 omega    1.00   26.00   0.5000    5.0000
omega____ theta____ kappa____ phi______ frames
    -       26.8662   38.0000 -120.0000 50

  5 omega  -43.00   59.00   0.5000    5.0000
omega____ theta____ kappa____ phi______ frames
    -       26.8662  -80.0000  104.2551 204

  6 omega   -3.00   25.00   0.5000    5.0000
omega____ theta____ kappa____ phi______ frames
    -       26.8662   79.0000  176.3817 56

  7 omega  -11.00   39.00   0.5000    5.0000
omega____ theta____ kappa____ phi______ frames
    -       26.8662   19.0000  120.0000 100

  8 omega   -3.00   96.00   0.5000    5.0000
omega____ theta____ kappa____ phi______ frames
    -       26.8662   77.0000  -60.0000 198

  9 omega   -3.00   88.00   0.5000    5.0000
omega____ theta____ kappa____ phi______ frames
    -       26.8662   77.0000   60.0000 182

 10 omega    6.00   33.00   0.5000    5.0000
omega____ theta____ kappa____ phi______ frames
    -       26.8662   57.0000  150.0000 54

 11 omega   16.00   42.00   0.5000    5.0000
omega____ theta____ kappa____ phi______ frames
    -       26.8662   57.0000   30.0000 52

 12 omega  -42.00   57.00   0.5000    5.0000
omega____ theta____ kappa____ phi______ frames
    -       26.8662  -77.0000 -180.0000 198

 13 omega    2.00   65.00   0.5000    5.0000
omega____ theta____ kappa____ phi______ frames
    -       26.8662   38.0000 -180.0000 126

 14 omega   74.00   99.00   0.5000    5.0000
omega____ theta____ kappa____ phi______ frames
    -       26.8662   38.0000 -180.0000 50

 15 omega   27.00   64.00   0.5000    5.0000
omega____ theta____ kappa____ phi______ frames
    -       26.8662   19.0000  -60.0000 74

 16 omega  -27.00   -1.00   0.5000    5.0000
omega____ theta____ kappa____ phi______ frames
    -       28.0000  -79.0000    9.8157 52

 17 omega  -42.00   58.00   0.5000    5.0000
omega____ theta____ kappa____ phi______ frames
    -       28.0000  -77.0000  -42.2681 200

 18 omega   22.00   58.00   0.5000    5.0000
omega____ theta____ kappa____ phi______ frames
    -       28.0000  -79.0000    9.8157 72

 19 omega  -41.00   59.00   0.5000    5.0000
omega____ theta____ kappa____ phi______ frames
    -       28.0000  -78.0000   59.2666 200

 20 omega  -42.00   60.00   0.5000    5.0000
omega____ theta____ kappa____ phi______ frames
    -       28.0000  -80.0000 -101.1560 204

 21 omega    1.00   99.00   0.5000    5.0000
omega____ theta____ kappa____ phi______ frames
    -       26.8662   38.0000    0.0000 196

 22 omega   -3.00   97.00   0.5000    5.0000
omega____ theta____ kappa____ phi______ frames
    -       26.8662   77.0000  -30.0000 200

 23 omega   -3.00   97.00   0.5000    5.0000
omega____ theta____ kappa____ phi______ frames
    -       26.8662   77.0000   90.0000 200

 24 omega  -42.00   48.00   0.5000    5.0000
omega____ theta____ kappa____ phi______ frames
    -       26.8662  -57.0000  120.0000 180

 25 omega  -42.00   48.00   0.5000    5.0000
omega____ theta____ kappa____ phi______ frames
    -       26.8662  -57.0000  -30.0000 180

 26 omega  -42.00   48.00   0.5000    5.0000
omega____ theta____ kappa____ phi______ frames
    -       26.8662  -57.0000 -120.0000 180

 27 omega   -3.00   97.00   0.5000    5.0000
omega____ theta____ kappa____ phi______ frames
    -       26.8662   77.0000  -60.0000 200

 28 omega   -4.00   25.00   0.5000    5.0000
omega____ theta____ kappa____ phi______ frames
    -       26.8662   79.0000  176.3817 58

 29 omega  -43.00   57.00   0.5000    5.0000
omega____ theta____ kappa____ phi______ frames
    -       26.8662  -77.0000  -30.0000 200

 30 omega    6.00   96.00   0.5000    5.0000
omega____ theta____ kappa____ phi______ frames
    -       26.8662   57.0000 -180.0000 180

 31 omega    6.00   96.00   0.5000    5.0000
omega____ theta____ kappa____ phi______ frames
    -       26.8662   57.0000   90.0000 180

 32 omega  -43.00   57.00   0.5000    5.0000
omega____ theta____ kappa____ phi______ frames
    -       26.8662  -77.0000 -150.0000 200

 33 omega  -42.00   48.00   0.5000    5.0000
omega____ theta____ kappa____ phi______ frames
    -       26.8662  -57.0000   30.0000 180

 34 omega  -17.00  100.00   0.5000    5.0000
omega____ theta____ kappa____ phi______ frames
    -       26.8662   19.0000  -90.0000 234

 35 omega  -43.00   58.50   0.5000    5.0000
omega____ theta____ kappa____ phi______ frames
    -       28.0000  -80.0000 -101.1560 203

;
_diffrn_measurement_device 'four-circle diffractometer'
_diffrn_measurement_device_type 'Agilent SuperNova, Dual, Cu at zero, Eos'
_diffrn_measurement_method '\w scans'
_diffrn_measurement_specimen_support 'polyimid foil'
_diffrn_orient_matrix_UB_11 -0.0469787000
_diffrn_orient_matrix_UB_12 0.0092787000
_diffrn_orient_matrix_UB_13 0.0204136000
_diffrn_orient_matrix_UB_21 -0.0368429000
_diffrn_orient_matrix_UB_22 0.0271605000
_diffrn_orient_matrix_UB_23 -0.0366023000
_diffrn_orient_matrix_UB_31 0.0011853000
_diffrn_orient_matrix_UB_32 -0.0480518000
_diffrn_orient_matrix_UB_33 0.0040057000
_diffrn_radiation_monochromator mirror
_diffrn_radiation_probe x-ray
_diffrn_radiation_type 'Mo K\a'
_diffrn_radiation_wavelength 0.71073
_diffrn_reflns_av_R_equivalents 0.0739
_diffrn_reflns_av_unetI/netI 0.0436
_diffrn_reflns_Laue_measured_fraction_full 0.998
_diffrn_reflns_Laue_measured_fraction_max 0.939
_diffrn_reflns_limit_h_max 19
_diffrn_reflns_limit_h_min -20
_diffrn_reflns_limit_k_max 23
_diffrn_reflns_limit_k_min -23
_diffrn_reflns_limit_l_max 28
_diffrn_reflns_limit_l_min -28
_diffrn_reflns_number 205422
_diffrn_reflns_point_group_measured_fraction_full 0.998
_diffrn_reflns_point_group_measured_fraction_max 0.939
_diffrn_reflns_theta_full 25.242
_diffrn_reflns_theta_max 32.866
_diffrn_reflns_theta_min 3.215
_diffrn_source 'microfocus X-Ray tube'
_exptl_absorpt_coefficient_mu 4.428
_exptl_absorpt_correction_T_max 0.762
_exptl_absorpt_correction_T_min 0.535
_exptl_absorpt_correction_type gaussian
_exptl_absorpt_process_details
;
CrysAlisPro, Agilent Technologies,
Version 1.171.37.34k (release 13-08-2014 CrysAlis171 .NET)
(compiled Aug 13 2014,16:31:05)
Numerical absorption correction based on gaussian integration over
            a multifaceted crystal model
Empirical absorption correction using spherical harmonics,
 implemented in SCALE3 ABSPACK scaling algorithm.
;
_exptl_crystal_colour orange
_exptl_crystal_density_diffrn 1.604
_exptl_crystal_description irregular
_exptl_crystal_F_000 1509
_exptl_crystal_size_max 0.2014
_exptl_crystal_size_mid 0.1075
_exptl_crystal_size_min 0.0688
_refine_diff_density_max 2.121
_refine_diff_density_min -1.727
_refine_diff_density_rms 0.145
_refine_ls_extinction_method none
_refine_ls_goodness_of_fit_ref 1.111
_refine_ls_hydrogen_treatment constr
_refine_ls_matrix_type full
_refine_ls_number_parameters 698
_refine_ls_number_reflns 21933
_refine_ls_number_restraints 45
_refine_ls_restrained_S_all 1.112
_refine_ls_R_factor_all 0.0527
_refine_ls_R_factor_gt 0.0408
_refine_ls_shift/su_max 0.002
_refine_ls_shift/su_mean 0.000
_refine_ls_structure_factor_coef Fsqd
_refine_ls_weighting_details 'w=1/[\s^2^(Fo^2^)+(0.0260P)^2^+5.0636P] where P=(Fo^2^+2Fc^2^)/3'
_refine_ls_weighting_scheme calc
_refine_ls_wR_factor_gt 0.0761
_refine_ls_wR_factor_ref 0.0798
_reflns_Friedel_coverage 0.000
_reflns_number_gt 18820
_reflns_number_total 21933
_reflns_threshold_expression 'I > 2\s(I)'
_cod_data_source_file c4sc03966a2.cif
_cod_data_source_block ga_tro111_sq
_cod_depositor_comments 'Adding full bibliography for 1518727--1518731.cif.'
_cod_original_cell_volume 3131.27(9)
_cod_original_formula_sum 'C71.50 H80 Cl2 Ir2 N4 P2'
_cod_database_code 1518730
_audit_block_refno 2231
_audit_block_usercomment 'tr1478B orange irregular'
_shelx_space_group_comment
;
The symmetry employed for this shelxl refinement is uniquely defined
by the following loop, which should always be used as a source of
symmetry information in preference to the above space-group names.
They are only intended as comments.
;
_shelx_estimated_absorpt_t_max 0.666
_shelx_estimated_absorpt_t_min 0.666
_shelxl_version_number 2014/6
_olex2_refinement_description
;
1. Fixed Uiso
 At 1.2 times of:
  All C(H) groups, All C(H,H) groups
 At 1.5 times of:
  All C(H,H,H) groups
2. Rigid body (RIGU) restrains
 C71, C72, C73, C74, C75, C76, C77
 with sigma for 1-2 distances of 0.004 and sigma for 1-3 distances of 0.004
3.a Ternary CH refined with riding coordinates:
 C20(H20), C33(H33), C46(H46), C47(H47), C50(H50), C51(H51), C54(H54),
 C55(H55), C58(H58), C59(H59)
3.b Secondary CH2 refined with riding coordinates:
 C48(H48A,H48B), C49(H49A,H49B), C52(H52A,H52B), C53(H53A,H53B), C56(H56A,
 H56B), C57(H57A,H57B), C60(H60A,H60B), C61(H61A,H61B)
3.c Aromatic/amide H refined with riding coordinates:
 C4(H4), C6(H6), C13(H13), C15(H15), C22(H22), C23(H23), C24(H24), C25(H25),
 C26(H26), C28(H28), C29(H29), C30(H30), C31(H31), C32(H32), C35(H35), C36(H36),
  C37(H37), C38(H38), C39(H39), C41(H41), C42(H42), C43(H43), C44(H44),
 C45(H45), C72(H72), C73(H73), C74(H74), C75(H75), C76(H76)
3.d Fitted hexagon refined as free rotating group:
 C71(C72,C73,C74,C75,C76)
3.e Idealised Me refined as rotating group:
 C8(H8A,H8B,H8C), C9(H9A,H9B,H9C), C10(H10A,H10B,H10C), C17(H17A,H17B,H17C),
 C18(H18A,H18B,H18C), C19(H19A,H19B,H19C), C77(H77A,H77B,H77C)
;
_olex2_submission_special_instructions 'No special instructions were received'
_cell_oxdiff_length_a 13.28816(19)
_cell_oxdiff_length_b 15.4534(2)
_cell_oxdiff_length_c 18.6094(2)
_cell_oxdiff_angle_alpha 66.4438(13)
_cell_oxdiff_angle_beta 87.7181(11)
_cell_oxdiff_angle_gamma 64.8361(15)
_cell_oxdiff_volume 3131.27(7)
_cell_oxdiff_measurement_reflns_used 48927
_reflns_odcompleteness_completeness 99.81
_reflns_odcompleteness_theta 26.32
_reflns_odcompleteness_iscentric 1
_platon_squeeze_void_probe_radius 1.20

loop_
_symmetry_equiv_pos_as_xyz
'x, y, z'
'-x, -y, -z'

loop_
_atom_site_label
_atom_site_type_symbol
_atom_site_fract_x
_atom_site_fract_y
_atom_site_fract_z
_atom_site_U_iso_or_equiv
_atom_site_adp_type
_atom_site_occupancy
_atom_site_site_symmetry_order
_atom_site_calc_flag
_atom_site_refinement_flags_posn
Ir1 Ir 0.34703(2) 0.80065(2) 0.50668(2) 0.01469(3) Uani 1 1 d .
Ir2 Ir 0.17074(2) 0.78999(2) 0.20562(2) 0.02008(3) Uani 1 1 d .
Cl1 Cl 0.52311(6) 0.74485(6) 0.46109(5) 0.02160(15) Uani 1 1 d .
Cl2 Cl -0.01660(7) 0.87779(7) 0.22439(5) 0.02756(17) Uani 1 1 d .
P1 P 0.22993(7) 0.88178(6) 0.24512(5) 0.01596(15) Uani 1 1 d .
P2 P 0.25977(7) 1.03365(6) 0.23796(5) 0.01645(15) Uani 1 1 d .
N1 N 0.2514(2) 0.8340(2) 0.34896(15) 0.0155(5) Uani 1 1 d .
N2 N 0.2723(2) 0.9789(2) 0.34217(15) 0.0151(5) Uani 1 1 d .
N3 N 0.3373(2) 0.9202(2) 0.22307(15) 0.0166(5) Uani 1 1 d .
N4 N 0.1462(2) 1.0127(2) 0.21962(15) 0.0174(5) Uani 1 1 d .
C1 C 0.2765(2) 0.8822(2) 0.38948(18) 0.0153(5) Uani 1 1 d .
C2 C 0.2292(3) 0.7436(2) 0.39552(17) 0.0156(6) Uani 1 1 d .
C3 C 0.3122(3) 0.6403(2) 0.41713(19) 0.0176(6) Uani 1 1 d .
C4 C 0.2873(3) 0.5571(3) 0.46335(19) 0.0201(6) Uani 1 1 d .
H4 H 0.3433 0.4866 0.4784 0.024 Uiso 1 1 calc R
C5 C 0.1832(3) 0.5748(3) 0.4878(2) 0.0234(7) Uani 1 1 d .
C6 C 0.1007(3) 0.6785(3) 0.4627(2) 0.0221(7) Uani 1 1 d .
H6 H 0.0282 0.6912 0.4774 0.027 Uiso 1 1 calc R
C7 C 0.1208(3) 0.7645(3) 0.41674(19) 0.0185(6) Uani 1 1 d .
C8 C 0.4269(3) 0.6141(3) 0.3926(2) 0.0222(7) Uani 1 1 d .
H8A H 0.4246 0.6757 0.3469 0.033 Uiso 1 1 calc GR
H8B H 0.4493 0.5549 0.3781 0.033 Uiso 1 1 calc GR
H8C H 0.4815 0.5947 0.4369 0.033 Uiso 1 1 calc GR
C9 C 0.1600(4) 0.4832(3) 0.5403(3) 0.0359(9) Uani 1 1 d .
H9A H 0.2273 0.4166 0.5518 0.054 Uiso 1 1 calc GR
H9B H 0.0973 0.4848 0.5129 0.054 Uiso 1 1 calc GR
H9C H 0.1403 0.4888 0.5900 0.054 Uiso 1 1 calc GR
C10 C 0.0286(3) 0.8745(3) 0.3938(2) 0.0217(6) Uani 1 1 d .
H10A H 0.0378 0.9009 0.4318 0.033 Uiso 1 1 calc GR
H10B H -0.0447 0.8735 0.3942 0.033 Uiso 1 1 calc GR
H10C H 0.0326 0.9208 0.3404 0.033 Uiso 1 1 calc GR
C11 C 0.2582(3) 1.0514(2) 0.37791(17) 0.0150(5) Uani 1 1 d .
C12 C 0.1491(3) 1.1112(2) 0.38839(18) 0.0178(6) Uani 1 1 d .
C13 C 0.1353(3) 1.1789(3) 0.4243(2) 0.0214(6) Uani 1 1 d .
H13 H 0.0619 1.2195 0.4318 0.026 Uiso 1 1 calc R
C14 C 0.2254(3) 1.1888(3) 0.4494(2) 0.0249(7) Uani 1 1 d .
C15 C 0.3311(3) 1.1333(3) 0.4340(2) 0.0221(7) Uani 1 1 d .
H15 H 0.3929 1.1415 0.4490 0.027 Uiso 1 1 calc R
C16 C 0.3498(3) 1.0656(2) 0.39703(18) 0.0172(6) Uani 1 1 d .
C17 C 0.0458(3) 1.1074(3) 0.3624(2) 0.0217(6) Uani 1 1 d .
H17A H 0.0651 1.0671 0.3303 0.033 Uiso 1 1 calc GR
H17B H -0.0121 1.1793 0.3309 0.033 Uiso 1 1 calc GR
H17C H 0.0172 1.0732 0.4093 0.033 Uiso 1 1 calc GR
C18 C 0.2093(4) 1.2600(4) 0.4899(3) 0.0386(10) Uani 1 1 d .
H18A H 0.1377 1.3238 0.4660 0.058 Uiso 1 1 calc GR
H18B H 0.2712 1.2797 0.4836 0.058 Uiso 1 1 calc GR
H18C H 0.2085 1.2229 0.5466 0.058 Uiso 1 1 calc GR
C19 C 0.4639(3) 1.0150(3) 0.3766(2) 0.0220(6) Uani 1 1 d .
H19A H 0.4868 0.9396 0.3939 0.033 Uiso 1 1 calc GR
H19B H 0.5184 1.0239 0.4034 0.033 Uiso 1 1 calc GR
H19C H 0.4614 1.0483 0.3190 0.033 Uiso 1 1 calc GR
C20 C 0.4618(3) 0.8567(3) 0.24814(19) 0.0193(6) Uani 1 1 d .
H20 H 0.4776 0.8118 0.3066 0.023 Uiso 1 1 calc R
C21 C 0.5150(3) 0.7856(3) 0.2058(2) 0.0214(6) Uani 1 1 d .
C22 C 0.4912(3) 0.8247(3) 0.1237(2) 0.0266(7) Uani 1 1 d .
H22 H 0.4364 0.8952 0.0936 0.032 Uiso 1 1 calc R
C23 C 0.5473(4) 0.7609(4) 0.0859(3) 0.0373(10) Uani 1 1 d .
H23 H 0.5293 0.7873 0.0300 0.045 Uiso 1 1 calc R
C24 C 0.6300(4) 0.6581(4) 0.1289(3) 0.0436(11) Uani 1 1 d .
H24 H 0.6682 0.6146 0.1026 0.052 Uiso 1 1 calc R
C25 C 0.6557(4) 0.6203(3) 0.2096(3) 0.0395(10) Uani 1 1 d .
H25 H 0.7130 0.5508 0.2392 0.047 Uiso 1 1 calc R
C26 C 0.5986(3) 0.6833(3) 0.2482(2) 0.0289(8) Uani 1 1 d .
H26 H 0.6167 0.6563 0.3041 0.035 Uiso 1 1 calc R
C27 C 0.5218(3) 0.9266(3) 0.2302(2) 0.0222(7) Uani 1 1 d .
C28 C 0.6243(3) 0.8853(3) 0.2777(2) 0.0285(8) Uani 1 1 d .
H28 H 0.6517 0.8177 0.3211 0.034 Uiso 1 1 calc R
C29 C 0.6868(3) 0.9416(4) 0.2622(3) 0.0362(9) Uani 1 1 d .
H29 H 0.7568 0.9123 0.2947 0.043 Uiso 1 1 calc R
C30 C 0.6472(4) 1.0402(4) 0.1995(3) 0.0391(10) Uani 1 1 d .
H30 H 0.6898 1.0789 0.1888 0.047 Uiso 1 1 calc R
C31 C 0.5451(4) 1.0827(4) 0.1522(3) 0.0370(9) Uani 1 1 d .
H31 H 0.5170 1.1513 0.1100 0.044 Uiso 1 1 calc R
C32 C 0.4833(3) 1.0248(3) 0.1662(2) 0.0268(7) Uani 1 1 d .
H32 H 0.4153 1.0527 0.1320 0.032 Uiso 1 1 calc R
C33 C 0.0639(3) 1.0790(3) 0.14408(18) 0.0189(6) Uani 1 1 d .
H33 H 0.0273 1.0355 0.1411 0.023 Uiso 1 1 calc R
C34 C 0.1198(3) 1.1010(3) 0.07027(19) 0.0237(7) Uani 1 1 d .
C35 C 0.1655(4) 1.1721(4) 0.0457(2) 0.0374(9) Uani 1 1 d .
H35 H 0.1584 1.2139 0.0734 0.045 Uiso 1 1 calc R
C36 C 0.2216(4) 1.1821(5) -0.0198(3) 0.0526(14) Uani 1 1 d .
H36 H 0.2527 1.2308 -0.0359 0.063 Uiso 1 1 calc R
C37 C 0.2333(4) 1.1239(4) -0.0615(3) 0.0495(13) Uani 1 1 d .
H37 H 0.2729 1.1314 -0.1055 0.059 Uiso 1 1 calc R
C38 C 0.1870(4) 1.0542(4) -0.0391(2) 0.0452(12) Uani 1 1 d .
H38 H 0.1934 1.0143 -0.0683 0.054 Uiso 1 1 calc R
C39 C 0.1305(3) 1.0423(3) 0.0267(2) 0.0318(8) Uani 1 1 d .
H39 H 0.0991 0.9938 0.0420 0.038 Uiso 1 1 calc R
C40 C -0.0305(3) 1.1767(3) 0.14787(18) 0.0214(6) Uani 1 1 d .
C41 C -0.0137(3) 1.2540(3) 0.1586(2) 0.0318(8) Uani 1 1 d .
H41 H 0.0606 1.2458 0.1664 0.038 Uiso 1 1 calc R
C42 C -0.1043(4) 1.3425(3) 0.1580(3) 0.0374(9) Uani 1 1 d .
H42 H -0.0914 1.3946 0.1654 0.045 Uiso 1 1 calc R
C43 C -0.2129(3) 1.3565(3) 0.1469(2) 0.0348(9) Uani 1 1 d .
H43 H -0.2747 1.4184 0.1454 0.042 Uiso 1 1 calc R
C44 C -0.2307(3) 1.2795(4) 0.1379(3) 0.0369(9) Uani 1 1 d .
H44 H -0.3051 1.2875 0.1312 0.044 Uiso 1 1 calc R
C45 C -0.1399(3) 1.1901(3) 0.1386(2) 0.0281(8) Uani 1 1 d .
H45 H -0.1531 1.1374 0.1326 0.034 Uiso 1 1 calc R
C46 C 0.2066(3) 0.7963(3) 0.56416(19) 0.0199(6) Uani 1 1 d .
H46 H 0.1418 0.8109 0.5282 0.024 Uiso 1 1 calc R
C47 C 0.2160(3) 0.8882(3) 0.55418(19) 0.0226(7) Uani 1 1 d .
H47 H 0.1563 0.9548 0.5129 0.027 Uiso 1 1 calc R
C48 C 0.2606(4) 0.9036(3) 0.6193(2) 0.0312(8) Uani 1 1 d .
H48A H 0.2025 0.9177 0.6536 0.037 Uiso 1 1 calc R
H48B H 0.2752 0.9662 0.5951 0.037 Uiso 1 1 calc R
C49 C 0.3688(4) 0.8079(3) 0.6704(2) 0.0326(9) Uani 1 1 d .
H49A H 0.4135 0.8316 0.6926 0.039 Uiso 1 1 calc R
H49B H 0.3494 0.7591 0.7154 0.039 Uiso 1 1 calc R
C50 C 0.4397(3) 0.7496(3) 0.62307(19) 0.0254(7) Uani 1 1 d .
H50 H 0.5160 0.7473 0.6206 0.030 Uiso 1 1 calc R
C51 C 0.4351(3) 0.6640(3) 0.61846(19) 0.0229(7) Uani 1 1 d .
H51 H 0.5090 0.6115 0.6140 0.027 Uiso 1 1 calc R
C52 C 0.3567(3) 0.6169(3) 0.6568(2) 0.0275(8) Uani 1 1 d .
H52A H 0.3842 0.5756 0.7145 0.033 Uiso 1 1 calc R
H52B H 0.3581 0.5679 0.6347 0.033 Uiso 1 1 calc R
C53 C 0.2350(3) 0.7014(3) 0.6434(2) 0.0238(7) Uani 1 1 d .
H53A H 0.1827 0.6705 0.6450 0.029 Uiso 1 1 calc R
H53B H 0.2246 0.7246 0.6868 0.029 Uiso 1 1 calc R
C54 C 0.2788(3) 0.7692(3) 0.1218(2) 0.0257(7) Uani 1 1 d .
H54 H 0.3124 0.8198 0.1036 0.031 Uiso 1 1 calc R
C55 C 0.3337(3) 0.6827(3) 0.1966(2) 0.0274(7) Uani 1 1 d .
H55 H 0.3977 0.6848 0.2212 0.033 Uiso 1 1 calc R
C56 C 0.3476(3) 0.5712(3) 0.2190(3) 0.0341(9) Uani 1 1 d .
H56A H 0.4200 0.5194 0.2548 0.041 Uiso 1 1 calc R
H56B H 0.3502 0.5592 0.1704 0.041 Uiso 1 1 calc R
C57 C 0.2509(4) 0.5529(3) 0.2605(2) 0.0348(9) Uani 1 1 d .
H57A H 0.2437 0.4960 0.2526 0.042 Uiso 1 1 calc R
H57B H 0.2697 0.5292 0.3182 0.042 Uiso 1 1 calc R
C58 C 0.1399(3) 0.6506(3) 0.2294(2) 0.0311(8) Uani 1 1 d .
H58 H 0.0809 0.6462 0.2638 0.037 Uiso 1 1 calc R
C59 C 0.0971(3) 0.7173(3) 0.1507(2) 0.0290(8) Uani 1 1 d .
H59 H 0.0130 0.7530 0.1386 0.035 Uiso 1 1 calc R
C60 C 0.1553(3) 0.7018(3) 0.0818(2) 0.0311(8) Uani 1 1 d .
H60A H 0.0982 0.7255 0.0369 0.037 Uiso 1 1 calc R
H60B H 0.2055 0.6259 0.0983 0.037 Uiso 1 1 calc R
C61 C 0.2247(3) 0.7642(3) 0.0546(2) 0.0308(8) Uani 1 1 d .
H61A H 0.2844 0.7311 0.0272 0.037 Uiso 1 1 calc R
H61B H 0.1751 0.8370 0.0158 0.037 Uiso 1 1 calc R
C71 C 0.0694(4) 0.4509(3) 0.2068(2) 0.0743(17) Uani 1 1 d .
C72 C 0.0276(4) 0.5296(3) 0.1300(3) 0.099(2) Uani 1 1 d G
H72 H -0.0357 0.5947 0.1206 0.119 Uiso 1 1 calc R
C73 C 0.0784(5) 0.5130(4) 0.0668(2) 0.118(3) Uani 1 1 d G
H73 H 0.0497 0.5668 0.0143 0.142 Uiso 1 1 calc R
C74 C 0.1710(5) 0.4177(5) 0.0805(2) 0.119(3) Uani 1 1 d G
H74 H 0.2057 0.4064 0.0374 0.142 Uiso 1 1 calc R
C75 C 0.2128(4) 0.3390(3) 0.1574(3) 0.103(3) Uani 1 1 d G
H75 H 0.2761 0.2739 0.1667 0.124 Uiso 1 1 calc R
C76 C 0.1621(4) 0.3556(3) 0.2205(2) 0.0722(17) Uani 1 1 d G
H76 H 0.1907 0.3018 0.2730 0.087 Uiso 1 1 calc R
C77 C 0.0130(7) 0.4697(6) 0.2738(5) 0.092(2) Uani 1 1 d .
H77A H -0.0501 0.5407 0.2531 0.137 Uiso 1 1 calc GR
H77B H 0.0672 0.4635 0.3120 0.137 Uiso 1 1 calc GR
H77C H -0.0152 0.4174 0.3001 0.137 Uiso 1 1 calc GR

loop_
_atom_site_aniso_label
_atom_site_aniso_U_11
_atom_site_aniso_U_22
_atom_site_aniso_U_33
_atom_site_aniso_U_23
_atom_site_aniso_U_13
_atom_site_aniso_U_12
Ir1 0.01293(5) 0.01531(6) 0.01263(5) -0.00442(4) 0.00019(4) -0.00479(4)
Ir2 0.01851(6) 0.02341(7) 0.01975(6) -0.00984(5) -0.00123(5) -0.00960(5)
Cl1 0.0138(3) 0.0249(4) 0.0196(3) -0.0064(3) 0.0018(3) -0.0057(3)
Cl2 0.0213(4) 0.0377(5) 0.0317(4) -0.0199(4) 0.0055(3) -0.0155(4)
P1 0.0140(3) 0.0184(4) 0.0143(3) -0.0063(3) -0.0001(3) -0.0066(3)
P2 0.0153(4) 0.0181(4) 0.0139(3) -0.0050(3) 0.0008(3) -0.0073(3)
N1 0.0136(11) 0.0172(12) 0.0159(12) -0.0071(10) 0.0014(9) -0.0069(10)
N2 0.0145(12) 0.0162(12) 0.0144(11) -0.0064(10) 0.0010(9) -0.0066(10)
N3 0.0139(12) 0.0191(13) 0.0173(12) -0.0082(10) 0.0016(9) -0.0071(10)
N4 0.0154(12) 0.0189(13) 0.0141(12) -0.0044(10) -0.0027(9) -0.0065(10)
C1 0.0094(12) 0.0165(14) 0.0190(14) -0.0071(11) 0.0024(10) -0.0053(11)
C2 0.0152(13) 0.0177(14) 0.0142(13) -0.0059(11) -0.0005(10) -0.0081(12)
C3 0.0154(14) 0.0195(15) 0.0194(14) -0.0098(12) 0.0018(11) -0.0076(12)
C4 0.0206(15) 0.0162(14) 0.0231(15) -0.0080(12) 0.0015(12) -0.0079(12)
C5 0.0266(17) 0.0212(16) 0.0270(17) -0.0118(14) 0.0048(13) -0.0132(14)
C6 0.0186(15) 0.0266(17) 0.0282(17) -0.0149(14) 0.0077(13) -0.0134(14)
C7 0.0156(14) 0.0191(15) 0.0212(15) -0.0099(12) 0.0016(11) -0.0067(12)
C8 0.0161(14) 0.0203(16) 0.0238(16) -0.0067(13) 0.0002(12) -0.0048(13)
C9 0.036(2) 0.0256(19) 0.050(3) -0.0157(18) 0.0167(19) -0.0185(17)
C10 0.0165(15) 0.0214(16) 0.0258(16) -0.0110(13) 0.0026(12) -0.0064(13)
C11 0.0165(14) 0.0169(14) 0.0124(12) -0.0065(11) 0.0013(10) -0.0078(12)
C12 0.0178(14) 0.0187(15) 0.0163(14) -0.0070(12) 0.0026(11) -0.0080(12)
C13 0.0202(15) 0.0223(16) 0.0225(16) -0.0115(13) 0.0048(12) -0.0084(13)
C14 0.0271(17) 0.0294(18) 0.0258(17) -0.0167(15) 0.0044(14) -0.0146(15)
C15 0.0216(16) 0.0273(17) 0.0232(16) -0.0126(14) 0.0018(12) -0.0139(14)
C16 0.0160(14) 0.0183(14) 0.0149(13) -0.0032(11) 0.0013(11) -0.0091(12)
C17 0.0157(14) 0.0252(17) 0.0274(17) -0.0155(14) 0.0030(12) -0.0077(13)
C18 0.033(2) 0.050(3) 0.058(3) -0.042(2) 0.0112(19) -0.022(2)
C19 0.0174(15) 0.0266(17) 0.0239(16) -0.0106(14) 0.0025(12) -0.0114(13)
C20 0.0137(14) 0.0229(16) 0.0188(14) -0.0079(12) 0.0020(11) -0.0070(12)
C21 0.0141(14) 0.0253(17) 0.0267(16) -0.0120(14) 0.0067(12) -0.0098(13)
C22 0.0272(18) 0.0316(19) 0.0265(17) -0.0154(15) 0.0104(14) -0.0157(16)
C23 0.046(2) 0.054(3) 0.036(2) -0.029(2) 0.0222(19) -0.035(2)
C24 0.047(3) 0.043(3) 0.065(3) -0.038(2) 0.035(2) -0.029(2)
C25 0.029(2) 0.0241(19) 0.063(3) -0.017(2) 0.020(2) -0.0118(16)
C26 0.0182(16) 0.0245(17) 0.039(2) -0.0091(16) 0.0092(14) -0.0093(14)
C27 0.0183(15) 0.0303(18) 0.0238(16) -0.0159(14) 0.0081(12) -0.0121(14)
C28 0.0201(16) 0.039(2) 0.0319(19) -0.0203(17) 0.0060(14) -0.0128(16)
C29 0.0237(18) 0.058(3) 0.046(2) -0.034(2) 0.0136(17) -0.0237(19)
C30 0.040(2) 0.059(3) 0.049(3) -0.036(2) 0.025(2) -0.038(2)
C31 0.044(2) 0.044(2) 0.036(2) -0.0179(19) 0.0186(18) -0.030(2)
C32 0.0298(18) 0.0330(19) 0.0245(17) -0.0146(15) 0.0113(14) -0.0184(16)
C33 0.0167(14) 0.0232(16) 0.0136(13) -0.0059(12) -0.0008(11) -0.0076(12)
C34 0.0174(15) 0.0287(17) 0.0139(14) -0.0025(13) -0.0042(11) -0.0063(14)
C35 0.042(2) 0.047(2) 0.0203(17) -0.0053(17) 0.0044(16) -0.026(2)
C36 0.045(3) 0.075(4) 0.029(2) -0.003(2) 0.0081(19) -0.038(3)
C37 0.034(2) 0.070(3) 0.0221(19) -0.009(2) 0.0076(17) -0.014(2)
C38 0.039(2) 0.051(3) 0.0223(19) -0.0145(19) 0.0034(17) -0.002(2)
C39 0.033(2) 0.0305(19) 0.0185(16) -0.0074(15) -0.0008(14) -0.0051(16)
C40 0.0202(15) 0.0220(16) 0.0135(14) -0.0030(12) -0.0034(11) -0.0057(13)
C41 0.0258(18) 0.031(2) 0.040(2) -0.0155(17) 0.0025(16) -0.0129(16)
C42 0.041(2) 0.0245(19) 0.042(2) -0.0136(18) 0.0020(19) -0.0112(18)
C43 0.030(2) 0.0258(19) 0.0285(19) -0.0092(16) -0.0017(15) 0.0029(16)
C44 0.0181(17) 0.048(3) 0.042(2) -0.025(2) 0.0040(16) -0.0076(17)
C45 0.0219(17) 0.036(2) 0.0305(19) -0.0192(16) 0.0048(14) -0.0113(15)
C46 0.0132(14) 0.0258(16) 0.0186(14) -0.0091(13) 0.0028(11) -0.0070(12)
C47 0.0232(16) 0.0192(15) 0.0179(15) -0.0066(12) 0.0050(12) -0.0045(13)
C48 0.045(2) 0.0303(19) 0.0289(19) -0.0195(16) 0.0144(17) -0.0199(18)
C49 0.044(2) 0.049(2) 0.0203(17) -0.0174(17) 0.0088(15) -0.031(2)
C50 0.0225(16) 0.0350(19) 0.0141(14) -0.0034(13) -0.0032(12) -0.0149(15)
C51 0.0157(14) 0.0216(16) 0.0175(15) 0.0009(12) 0.0001(11) -0.0047(13)
C52 0.0207(16) 0.0203(16) 0.0306(18) -0.0027(14) 0.0067(14) -0.0077(14)
C53 0.0203(16) 0.0252(17) 0.0227(16) -0.0061(13) 0.0045(12) -0.0114(14)
C54 0.0229(17) 0.0301(18) 0.0278(17) -0.0176(15) 0.0036(13) -0.0103(15)
C55 0.0213(16) 0.0286(18) 0.0306(18) -0.0146(15) -0.0028(14) -0.0072(14)
C56 0.030(2) 0.0267(19) 0.039(2) -0.0135(17) -0.0097(16) -0.0051(16)
C57 0.041(2) 0.0272(19) 0.035(2) -0.0078(16) -0.0071(17) -0.0175(18)
C58 0.034(2) 0.031(2) 0.035(2) -0.0140(16) 0.0015(16) -0.0200(17)
C59 0.0265(18) 0.034(2) 0.035(2) -0.0194(17) -0.0042(15) -0.0159(16)
C60 0.033(2) 0.032(2) 0.0307(19) -0.0187(16) -0.0070(15) -0.0108(16)
C61 0.0308(19) 0.033(2) 0.0250(18) -0.0159(16) -0.0020(15) -0.0072(16)
C71 0.096(4) 0.067(3) 0.066(3) 0.001(3) -0.022(3) -0.065(3)
C72 0.139(6) 0.085(4) 0.072(3) 0.014(3) -0.043(4) -0.087(4)
C73 0.200(8) 0.122(5) 0.067(4) -0.006(4) -0.023(4) -0.129(6)
C74 0.223(9) 0.128(5) 0.063(4) -0.025(4) 0.012(5) -0.142(6)
C75 0.185(7) 0.101(5) 0.069(4) -0.032(4) 0.024(4) -0.107(5)
C76 0.107(5) 0.062(3) 0.052(3) -0.001(3) -0.011(3) -0.062(3)
C77 0.096(5) 0.079(5) 0.094(5) -0.008(4) -0.002(4) -0.060(4)

loop_
_atom_type_symbol
_atom_type_description
_atom_type_scat_dispersion_real
_atom_type_scat_dispersion_imag
_atom_type_scat_source
C C 0.0033 0.0016 'International Tables Vol C Tables 4.2.6.8 and 6.1.1.4'
H H 0.0000 0.0000 'International Tables Vol C Tables 4.2.6.8 and 6.1.1.4'
Cl Cl 0.1484 0.1585 'International Tables Vol C Tables 4.2.6.8 and 6.1.1.4'
Ir Ir -1.4442 7.9887 'International Tables Vol C Tables 4.2.6.8 and 6.1.1.4'
N N 0.0061 0.0033 'International Tables Vol C Tables 4.2.6.8 and 6.1.1.4'
P P 0.1023 0.0942 'International Tables Vol C Tables 4.2.6.8 and 6.1.1.4'

loop_
_exptl_crystal_face_index_h
_exptl_crystal_face_index_k
_exptl_crystal_face_index_l
_exptl_crystal_face_perp_dist
_exptl_oxdiff_crystal_face_indexfrac_h
_exptl_oxdiff_crystal_face_indexfrac_k
_exptl_oxdiff_crystal_face_indexfrac_l
_exptl_oxdiff_crystal_face_x
_exptl_oxdiff_crystal_face_y
_exptl_oxdiff_crystal_face_z
-15 1 14 0.0344 -15.0000 1.0000 14.0000 0.9997 0.0674 -0.0098
15 -1 -14 0.0344 15.0000 -1.0000 -14.0000 -0.9997 -0.0674 0.0098
-9 -22 -7 0.0778 -9.0000 -22.0000 -7.0000 0.0758 -0.0097 1.0184
8 22 8 0.0499 8.0000 22.0000 8.0000 -0.0084 0.0100 -1.0156
15 19 13 0.0557 15.0000 19.0000 13.0000 -0.2630 -0.5124 -0.8431
-7 3 24 0.0544 -7.0000 3.0000 24.0000 0.8466 -0.5391 -0.0563
-4 3 25 0.0577 -4.0000 3.0000 25.0000 0.7261 -0.6862 -0.0488
-12 -20 -17 0.0493 -12.0000 -20.0000 -17.0000 0.0311 0.5211 0.8787
-12 -12 -21 0.0719 -12.0000 -12.0000 -21.0000 0.0237 0.8848 0.4783
-11 10 10 0.0461 -11.0000 10.0000 10.0000 0.8137 0.3109 -0.4535
10 -12 -10 0.0797 10.0000 -12.0000 -10.0000 -0.7853 -0.3283 0.5484
1 -15 5 0.0895 1.0000 -15.0000 5.0000 -0.0841 -0.6273 0.7420
6 7 -19 0.0977 6.0000 7.0000 -19.0000 -0.6048 0.6645 -0.4054
-13 -2 -14 0.0743 -13.0000 -2.0000 -14.0000 0.3064 0.9371 0.0246
9 17 22 0.0565 9.0000 17.0000 22.0000 0.1840 -0.6751 -0.7181
10 0 17 0.0936 10.0000 -0.0000 17.0000 -0.1228 -0.9907 0.0800

loop_
_geom_angle_atom_site_label_1
_geom_angle_atom_site_label_2
_geom_angle_atom_site_label_3
_geom_angle
C1 Ir1 Cl1 86.21(8)
C1 Ir1 C46 102.24(12)
C1 Ir1 C47 99.03(12)
C1 Ir1 C50 162.96(13)
C1 Ir1 C51 157.64(13)
C46 Ir1 Cl1 161.10(9)
C46 Ir1 C50 88.05(13)
C46 Ir1 C51 80.53(12)
C47 Ir1 Cl1 157.03(10)
C47 Ir1 C46 39.02(13)
C47 Ir1 C50 80.35(14)
C47 Ir1 C51 96.78(13)
C50 Ir1 Cl1 88.16(10)
C51 Ir1 Cl1 85.36(9)
C51 Ir1 C50 36.86(13)
P1 Ir2 Cl2 93.14(3)
P1 Ir2 C59 172.24(10)
C54 Ir2 Cl2 145.48(10)
C54 Ir2 P1 98.59(10)
C54 Ir2 C55 39.07(14)
C54 Ir2 C58 96.20(15)
C54 Ir2 C59 79.97(14)
C55 Ir2 Cl2 168.19(11)
C55 Ir2 P1 96.51(10)
C55 Ir2 C58 80.29(15)
C55 Ir2 C59 87.18(14)
C58 Ir2 Cl2 87.99(11)
C58 Ir2 P1 151.87(10)
C58 Ir2 C59 35.52(14)
C59 Ir2 Cl2 84.08(10)
Ir2 P1 P2 158.50(4)
N1 P1 Ir2 111.96(9)
N1 P1 P2 87.88(9)
N3 P1 Ir2 133.73(10)
N3 P1 P2 44.34(9)
N3 P1 N1 99.72(12)
N4 P1 Ir2 120.33(9)
N4 P1 P2 44.36(9)
N4 P1 N1 100.04(13)
N4 P1 N3 84.19(13)
N2 P2 P1 86.60(9)
N3 P2 P1 44.31(9)
N3 P2 N2 100.61(13)
N3 P2 N4 83.04(13)
N4 P2 P1 43.15(9)
N4 P2 N2 96.99(12)
C1 N1 P1 124.4(2)
C1 N1 C2 117.5(2)
C2 N1 P1 117.7(2)
C1 N2 P2 125.6(2)
C1 N2 C11 118.5(2)
C11 N2 P2 115.07(19)
P1 N3 P2 91.35(13)
C20 N3 P1 130.2(2)
C20 N3 P2 122.9(2)
P1 N4 P2 92.49(13)
C33 N4 P1 120.2(2)
C33 N4 P2 123.3(2)
N1 C1 Ir1 121.1(2)
N2 C1 Ir1 122.7(2)
N2 C1 N1 114.9(3)
C3 C2 N1 121.0(3)
C3 C2 C7 121.2(3)
C7 C2 N1 117.8(3)
C2 C3 C4 118.5(3)
C2 C3 C8 123.2(3)
C4 C3 C8 118.4(3)
C3 C4 H4 119.1
C5 C4 C3 121.8(3)
C5 C4 H4 119.1
C4 C5 C6 118.4(3)
C4 C5 C9 120.6(3)
C6 C5 C9 121.0(3)
C5 C6 H6 118.9
C5 C6 C7 122.2(3)
C7 C6 H6 118.9
C2 C7 C10 122.9(3)
C6 C7 C2 117.8(3)
C6 C7 C10 119.3(3)
C3 C8 H8A 109.5
C3 C8 H8B 109.5
C3 C8 H8C 109.5
H8A C8 H8B 109.5
H8A C8 H8C 109.5
H8B C8 H8C 109.5
C5 C9 H9A 109.5
C5 C9 H9B 109.5
C5 C9 H9C 109.5
H9A C9 H9B 109.5
H9A C9 H9C 109.5
H9B C9 H9C 109.5
C7 C10 H10A 109.5
C7 C10 H10B 109.5
C7 C10 H10C 109.5
H10A C10 H10B 109.5
H10A C10 H10C 109.5
H10B C10 H10C 109.5
C12 C11 N2 117.9(3)
C12 C11 C16 120.8(3)
C16 C11 N2 121.2(3)
C11 C12 C17 123.7(3)
C13 C12 C11 118.2(3)
C13 C12 C17 118.0(3)
C12 C13 H13 118.9
C14 C13 C12 122.3(3)
C14 C13 H13 118.9
C13 C14 C15 118.0(3)
C13 C14 C18 121.5(3)
C15 C14 C18 120.6(3)
C14 C15 H15 118.8
C14 C15 C16 122.3(3)
C16 C15 H15 118.8
C11 C16 C19 122.6(3)
C15 C16 C11 118.1(3)
C15 C16 C19 119.3(3)
C12 C17 H17A 109.5
C12 C17 H17B 109.5
C12 C17 H17C 109.5
H17A C17 H17B 109.5
H17A C17 H17C 109.5
H17B C17 H17C 109.5
C14 C18 H18A 109.5
C14 C18 H18B 109.5
C14 C18 H18C 109.5
H18A C18 H18B 109.5
H18A C18 H18C 109.5
H18B C18 H18C 109.5
C16 C19 H19A 109.5
C16 C19 H19B 109.5
C16 C19 H19C 109.5
H19A C19 H19B 109.5
H19A C19 H19C 109.5
H19B C19 H19C 109.5
N3 C20 H20 108.7
N3 C20 C21 112.7(3)
N3 C20 C27 112.0(3)
C21 C20 H20 108.7
C21 C20 C27 105.9(3)
C27 C20 H20 108.7
C22 C21 C20 121.1(3)
C26 C21 C20 119.5(3)
C26 C21 C22 118.9(3)
C21 C22 H22 120.0
C23 C22 C21 120.0(4)
C23 C22 H22 120.0
C22 C23 H23 119.7
C22 C23 C24 120.7(4)
C24 C23 H23 119.7
C23 C24 H24 120.3
C25 C24 C23 119.4(4)
C25 C24 H24 120.3
C24 C25 H25 119.9
C24 C25 C26 120.3(4)
C26 C25 H25 119.9
C21 C26 H26 119.7
C25 C26 C21 120.6(4)
C25 C26 H26 119.7
C28 C27 C20 117.6(3)
C32 C27 C20 123.1(3)
C32 C27 C28 119.1(3)
C27 C28 H28 119.5
C29 C28 C27 120.9(4)
C29 C28 H28 119.5
C28 C29 H29 120.1
C30 C29 C28 119.9(4)
C30 C29 H29 120.1
C29 C30 H30 120.0
C29 C30 C31 120.0(4)
C31 C30 H30 120.0
C30 C31 H31 119.8
C30 C31 C32 120.4(4)
C32 C31 H31 119.8
C27 C32 C31 119.7(4)
C27 C32 H32 120.1
C31 C32 H32 120.1
N4 C33 H33 105.7
N4 C33 C34 113.2(3)
N4 C33 C40 111.0(3)
C34 C33 H33 105.7
C34 C33 C40 114.6(3)
C40 C33 H33 105.7
C35 C34 C33 123.9(3)
C35 C34 C39 118.2(4)
C39 C34 C33 117.9(3)
C34 C35 H35 120.1
C34 C35 C36 119.8(4)
C36 C35 H35 120.1
C35 C36 H36 119.0
C37 C36 C35 122.0(5)
C37 C36 H36 119.0
C36 C37 H37 120.4
C36 C37 C38 119.3(4)
C38 C37 H37 120.4
C37 C38 H38 120.0
C37 C38 C39 120.0(4)
C39 C38 H38 120.0
C34 C39 H39 119.6
C38 C39 C34 120.8(4)
C38 C39 H39 119.6
C41 C40 C33 124.1(3)
C45 C40 C33 117.8(3)
C45 C40 C41 118.1(3)
C40 C41 H41 119.7
C42 C41 C40 120.5(4)
C42 C41 H41 119.7
C41 C42 H42 119.5
C43 C42 C41 121.1(4)
C43 C42 H42 119.5
C42 C43 H43 120.5
C42 C43 C44 119.1(4)
C44 C43 H43 120.5
C43 C44 H44 119.9
C43 C44 C45 120.1(4)
C45 C44 H44 119.9
C40 C45 C44 121.1(4)
C40 C45 H45 119.5
C44 C45 H45 119.5
Ir1 C46 H46 113.5
C47 C46 Ir1 70.04(18)
C47 C46 H46 113.5
C47 C46 C53 124.1(3)
C53 C46 Ir1 115.0(2)
C53 C46 H46 113.5
Ir1 C47 H47 113.7
C46 C47 Ir1 70.93(18)
C46 C47 H47 113.7
C46 C47 C48 125.1(3)
C48 C47 Ir1 112.1(2)
C48 C47 H47 113.7
C47 C48 H48A 109.0
C47 C48 H48B 109.0
C47 C48 C49 112.8(3)
H48A C48 H48B 107.8
C49 C48 H48A 109.0
C49 C48 H48B 109.0
C48 C49 H49A 109.2
C48 C49 H49B 109.2
H49A C49 H49B 107.9
C50 C49 C48 111.9(3)
C50 C49 H49A 109.2
C50 C49 H49B 109.2
Ir1 C50 H50 113.8
C49 C50 Ir1 112.6(2)
C49 C50 H50 113.8
C51 C50 Ir1 70.56(19)
C51 C50 C49 124.7(3)
C51 C50 H50 113.8
Ir1 C51 H51 113.8
C50 C51 Ir1 72.58(19)
C50 C51 H51 113.8
C50 C51 C52 125.5(3)
C52 C51 Ir1 109.7(2)
C52 C51 H51 113.8
C51 C52 H52A 109.1
C51 C52 H52B 109.1
C51 C52 C53 112.4(3)
H52A C52 H52B 107.8
C53 C52 H52A 109.1
C53 C52 H52B 109.1
C46 C53 C52 111.5(3)
C46 C53 H53A 109.3
C46 C53 H53B 109.3
C52 C53 H53A 109.3
C52 C53 H53B 109.3
H53A C53 H53B 108.0
Ir2 C54 H54 113.6
C55 C54 Ir2 72.0(2)
C55 C54 H54 113.6
C55 C54 C61 125.0(3)
C61 C54 Ir2 111.8(2)
C61 C54 H54 113.6
Ir2 C55 H55 113.9
C54 C55 Ir2 68.9(2)
C54 C55 H55 113.9
C54 C55 C56 124.1(3)
C56 C55 Ir2 114.2(3)
C56 C55 H55 113.9
C55 C56 H56A 109.1
C55 C56 H56B 109.1
C55 C56 C57 112.4(3)
H56A C56 H56B 107.9
C57 C56 H56A 109.1
C57 C56 H56B 109.1
C56 C57 H57A 109.1
C56 C57 H57B 109.1
H57A C57 H57B 107.8
C58 C57 C56 112.5(3)
C58 C57 H57A 109.1
C58 C57 H57B 109.1
Ir2 C58 H58 113.7
C57 C58 Ir2 108.6(2)
C57 C58 H58 113.7
C59 C58 Ir2 74.2(2)
C59 C58 C57 125.7(4)
C59 C58 H58 113.7
Ir2 C59 H59 114.3
C58 C59 Ir2 70.3(2)
C58 C59 H59 114.3
C58 C59 C60 124.5(4)
C60 C59 Ir2 111.0(2)
C60 C59 H59 114.3
C59 C60 H60A 109.4
C59 C60 H60B 109.4
C59 C60 C61 111.3(3)
H60A C60 H60B 108.0
C61 C60 H60A 109.4
C61 C60 H60B 109.4
C54 C61 C60 113.5(3)
C54 C61 H61A 108.9
C54 C61 H61B 108.9
C60 C61 H61A 108.9
C60 C61 H61B 108.9
H61A C61 H61B 107.7
C72 C71 C76 120.0
C72 C71 C77 119.2(4)
C76 C71 C77 120.8(4)
C71 C72 H72 120.0
C71 C72 C73 120.0
C73 C72 H72 120.0
C72 C73 H73 120.0
C74 C73 C72 120.0
C74 C73 H73 120.0
C73 C74 H74 120.0
C73 C74 C75 120.0
C75 C74 H74 120.0
C74 C75 H75 120.0
C74 C75 C76 120.0
C76 C75 H75 120.0
C71 C76 H76 120.0
C75 C76 C71 120.0
C75 C76 H76 120.0
C71 C77 H77A 109.5
C71 C77 H77B 109.5
C71 C77 H77C 109.5
H77A C77 H77B 109.5
H77A C77 H77C 109.5
H77B C77 H77C 109.5

loop_
_geom_bond_atom_site_label_1
_geom_bond_atom_site_label_2
_geom_bond_distance
Ir1 Cl1 2.3768(8)
Ir1 C1 2.046(3)
Ir1 C46 2.127(3)
Ir1 C47 2.115(3)
Ir1 C50 2.202(3)
Ir1 C51 2.176(3)
Ir2 Cl2 2.3659(9)
Ir2 P1 2.2359(8)
Ir2 C54 2.105(4)
Ir2 C55 2.146(4)
Ir2 C58 2.230(4)
Ir2 C59 2.280(3)
P1 P2 2.4940(12)
P1 N1 1.756(3)
P1 N3 1.743(3)
P1 N4 1.707(3)
P2 N2 1.760(3)
P2 N3 1.744(3)
P2 N4 1.745(3)
N1 C1 1.385(4)
N1 C2 1.467(4)
N2 C1 1.376(4)
N2 C11 1.463(4)
N3 C20 1.494(4)
N4 C33 1.497(4)
C2 C3 1.397(4)
C2 C7 1.413(4)
C3 C4 1.398(4)
C3 C8 1.504(4)
C4 H4 0.9500
C4 C5 1.388(5)
C5 C6 1.392(5)
C5 C9 1.515(5)
C6 H6 0.9500
C6 C7 1.395(5)
C7 C10 1.504(4)
C8 H8A 0.9800
C8 H8B 0.9800
C8 H8C 0.9800
C9 H9A 0.9800
C9 H9B 0.9800
C9 H9C 0.9800
C10 H10A 0.9800
C10 H10B 0.9800
C10 H10C 0.9800
C11 C12 1.406(4)
C11 C16 1.406(4)
C12 C13 1.402(4)
C12 C17 1.504(4)
C13 H13 0.9500
C13 C14 1.389(5)
C14 C15 1.390(5)
C14 C18 1.509(5)
C15 H15 0.9500
C15 C16 1.403(5)
C16 C19 1.497(4)
C17 H17A 0.9800
C17 H17B 0.9800
C17 H17C 0.9800
C18 H18A 0.9800
C18 H18B 0.9800
C18 H18C 0.9800
C19 H19A 0.9800
C19 H19B 0.9800
C19 H19C 0.9800
C20 H20 1.0000
C20 C21 1.522(5)
C20 C27 1.528(5)
C21 C22 1.392(5)
C21 C26 1.391(5)
C22 H22 0.9500
C22 C23 1.381(5)
C23 H23 0.9500
C23 C24 1.392(7)
C24 H24 0.9500
C24 C25 1.372(7)
C25 H25 0.9500
C25 C26 1.388(6)
C26 H26 0.9500
C27 C28 1.396(5)
C27 C32 1.389(5)
C28 H28 0.9500
C28 C29 1.388(5)
C29 H29 0.9500
C29 C30 1.381(6)
C30 H30 0.9500
C30 C31 1.387(6)
C31 H31 0.9500
C31 C32 1.402(5)
C32 H32 0.9500
C33 H33 1.0000
C33 C34 1.522(5)
C33 C40 1.525(5)
C34 C35 1.388(5)
C34 C39 1.405(5)
C35 H35 0.9500
C35 C36 1.392(6)
C36 H36 0.9500
C36 C37 1.365(8)
C37 H37 0.9500
C37 C38 1.377(7)
C38 H38 0.9500
C38 C39 1.400(6)
C39 H39 0.9500
C40 C41 1.392(5)
C40 C45 1.386(5)
C41 H41 0.9500
C41 C42 1.381(6)
C42 H42 0.9500
C42 C43 1.377(6)
C43 H43 0.9500
C43 C44 1.380(6)
C44 H44 0.9500
C44 C45 1.390(5)
C45 H45 0.9500
C46 H46 1.0000
C46 C47 1.417(5)
C46 C53 1.521(5)
C47 H47 1.0000
C47 C48 1.511(5)
C48 H48A 0.9900
C48 H48B 0.9900
C48 C49 1.528(6)
C49 H49A 0.9900
C49 H49B 0.9900
C49 C50 1.525(5)
C50 H50 1.0000
C50 C51 1.384(5)
C51 H51 1.0000
C51 C52 1.515(5)
C52 H52A 0.9900
C52 H52B 0.9900
C52 C53 1.536(5)
C53 H53A 0.9900
C53 H53B 0.9900
C54 H54 1.0000
C54 C55 1.422(5)
C54 C61 1.509(5)
C55 H55 1.0000
C55 C56 1.529(5)
C56 H56A 0.9900
C56 H56B 0.9900
C56 C57 1.543(6)
C57 H57A 0.9900
C57 H57B 0.9900
C57 C58 1.505(6)
C58 H58 1.0000
C58 C59 1.377(5)
C59 H59 1.0000
C59 C60 1.518(6)
C60 H60A 0.9900
C60 H60B 0.9900
C60 C61 1.538(6)
C61 H61A 0.9900
C61 H61B 0.9900
C71 C72 1.3900
C71 C76 1.3900
C71 C77 1.493(9)
C72 H72 0.9500
C72 C73 1.3900
C73 H73 0.9500
C73 C74 1.3900
C74 H74 0.9500
C74 C75 1.3900
C75 H75 0.9500
C75 C76 1.3900
C76 H76 0.9500
C77 H77A 0.9800
C77 H77B 0.9800
C77 H77C 0.9800

loop_
_geom_torsion_atom_site_label_1
_geom_torsion_atom_site_label_2
_geom_torsion_atom_site_label_3
_geom_torsion_atom_site_label_4
_geom_torsion
Ir1 C46 C47 C48 -104.1(3)
Ir1 C46 C53 C52 -12.0(4)
Ir1 C47 C48 C49 -36.0(4)
Ir1 C50 C51 C52 -102.2(3)
Ir1 C51 C52 C53 -36.2(4)
Ir2 P1 N1 C1 -172.9(2)
Ir2 P1 N1 C2 0.1(2)
Ir2 P1 N3 P2 149.69(7)
Ir2 P1 N3 C20 -73.3(3)
Ir2 P1 N4 P2 -160.65(6)
Ir2 P1 N4 C33 -29.3(3)
Ir2 C54 C55 C56 105.6(4)
Ir2 C54 C61 C60 -39.7(4)
Ir2 C55 C56 C57 -12.4(4)
Ir2 C58 C59 C60 102.4(3)
Ir2 C59 C60 C61 -14.7(4)
P1 P2 N2 C1 7.6(2)
P1 P2 N2 C11 -161.9(2)
P1 P2 N3 C20 -141.6(3)
P1 P2 N4 C33 -129.1(3)
P1 N1 C1 Ir1 -160.75(15)
P1 N1 C1 N2 6.6(4)
P1 N1 C2 C3 86.4(3)
P1 N1 C2 C7 -92.8(3)
P1 N3 C20 C21 73.4(3)
P1 N3 C20 C27 -167.3(2)
P1 N4 C33 C34 -71.7(3)
P1 N4 C33 C40 157.8(2)
P2 P1 N1 C1 -1.5(2)
P2 P1 N1 C2 171.6(2)
P2 P1 N3 C20 137.0(3)
P2 P1 N4 C33 131.3(3)
P2 N2 C1 Ir1 156.84(16)
P2 N2 C1 N1 -10.3(4)
P2 N2 C11 C12 89.7(3)
P2 N2 C11 C16 -86.7(3)
P2 N3 C20 C21 -160.9(2)
P2 N3 C20 C27 -41.6(3)
P2 N4 C33 C34 44.5(4)
P2 N4 C33 C40 -86.1(3)
N1 P1 N3 P2 -76.77(13)
N1 P1 N3 C20 60.2(3)
N1 P1 N4 P2 76.42(13)
N1 P1 N4 C33 -152.3(2)
N1 C2 C3 C4 178.3(3)
N1 C2 C3 C8 -2.1(5)
N1 C2 C7 C6 -178.4(3)
N1 C2 C7 C10 -0.1(4)
N2 P2 N3 P1 73.85(13)
N2 P2 N3 C20 -67.8(3)
N2 P2 N4 P1 -77.40(13)
N2 P2 N4 C33 153.5(2)
N2 C11 C12 C13 178.5(3)
N2 C11 C12 C17 -2.1(4)
N2 C11 C16 C15 -177.6(3)
N2 C11 C16 C19 4.9(4)
N3 P1 N1 C1 41.4(3)
N3 P1 N1 C2 -145.5(2)
N3 P1 N4 P2 -22.46(12)
N3 P1 N4 C33 108.9(2)
N3 P2 N2 C1 -34.6(3)
N3 P2 N2 C11 155.8(2)
N3 P2 N4 P1 22.49(12)
N3 P2 N4 C33 -106.6(3)
N3 C20 C21 C22 48.9(4)
N3 C20 C21 C26 -138.8(3)
N3 C20 C27 C28 153.3(3)
N3 C20 C27 C32 -31.5(4)
N4 P1 N1 C1 -44.3(3)
N4 P1 N1 C2 128.7(2)
N4 P1 N3 P2 22.46(12)
N4 P1 N3 C20 159.4(3)
N4 P2 N2 C1 49.6(3)
N4 P2 N2 C11 -120.0(2)
N4 P2 N3 P1 -22.00(12)
N4 P2 N3 C20 -163.6(3)
N4 C33 C34 C35 -74.8(4)
N4 C33 C34 C39 102.0(3)
N4 C33 C40 C41 60.7(4)
N4 C33 C40 C45 -120.5(3)
C1 N1 C2 C3 -100.1(3)
C1 N1 C2 C7 80.7(3)
C1 N2 C11 C12 -80.6(3)
C1 N2 C11 C16 103.0(3)
C2 N1 C1 Ir1 26.2(3)
C2 N1 C1 N2 -166.5(2)
C2 C3 C4 C5 0.1(5)
C3 C2 C7 C6 2.5(5)
C3 C2 C7 C10 -179.2(3)
C3 C4 C5 C6 2.5(5)
C3 C4 C5 C9 -177.9(3)
C4 C5 C6 C7 -2.6(5)
C5 C6 C7 C2 0.2(5)
C5 C6 C7 C10 -178.2(3)
C7 C2 C3 C4 -2.6(5)
C7 C2 C3 C8 177.0(3)
C8 C3 C4 C5 -179.5(3)
C9 C5 C6 C7 177.8(3)
C11 N2 C1 Ir1 -34.0(4)
C11 N2 C1 N1 158.9(3)
C11 C12 C13 C14 0.2(5)
C12 C11 C16 C15 6.1(4)
C12 C11 C16 C19 -171.4(3)
C12 C13 C14 C15 3.5(5)
C12 C13 C14 C18 -178.4(4)
C13 C14 C15 C16 -2.4(5)
C14 C15 C16 C11 -2.3(5)
C14 C15 C16 C19 175.3(3)
C16 C11 C12 C13 -5.1(5)
C16 C11 C12 C17 174.2(3)
C17 C12 C13 C14 -179.2(3)
C18 C14 C15 C16 179.5(4)
C20 C21 C22 C23 174.8(3)
C20 C21 C26 C25 -173.9(3)
C20 C27 C28 C29 176.3(3)
C20 C27 C32 C31 -177.8(3)
C21 C20 C27 C28 -83.5(4)
C21 C20 C27 C32 91.7(4)
C21 C22 C23 C24 -1.7(6)
C22 C21 C26 C25 -1.4(5)
C22 C23 C24 C25 -0.1(6)
C23 C24 C25 C26 1.1(6)
C24 C25 C26 C21 -0.3(6)
C26 C21 C22 C23 2.4(5)
C27 C20 C21 C22 -73.9(4)
C27 C20 C21 C26 98.4(3)
C27 C28 C29 C30 0.5(6)
C28 C27 C32 C31 -2.7(5)
C28 C29 C30 C31 -0.1(6)
C29 C30 C31 C32 -1.8(6)
C30 C31 C32 C27 3.2(6)
C32 C27 C28 C29 0.9(5)
C33 C34 C35 C36 175.8(4)
C33 C34 C39 C38 -176.2(3)
C33 C40 C41 C42 177.2(4)
C33 C40 C45 C44 -177.2(3)
C34 C33 C40 C41 -69.1(4)
C34 C33 C40 C45 109.7(4)
C34 C35 C36 C37 0.3(7)
C35 C34 C39 C38 0.8(5)
C35 C36 C37 C38 0.9(7)
C36 C37 C38 C39 -1.2(7)
C37 C38 C39 C34 0.3(6)
C39 C34 C35 C36 -1.1(6)
C40 C33 C34 C35 53.9(4)
C40 C33 C34 C39 -129.2(3)
C40 C41 C42 C43 0.0(6)
C41 C40 C45 C44 1.6(5)
C41 C42 C43 C44 1.4(6)
C42 C43 C44 C45 -1.2(6)
C43 C44 C45 C40 -0.3(6)
C45 C40 C41 C42 -1.5(6)
C46 C47 C48 C49 45.6(5)
C47 C46 C53 C52 -94.0(4)
C47 C48 C49 C50 31.3(4)
C48 C49 C50 Ir1 -12.4(4)
C48 C49 C50 C51 -93.8(4)
C49 C50 C51 Ir1 104.6(3)
C49 C50 C51 C52 2.4(5)
C50 C51 C52 C53 46.1(5)
C51 C52 C53 C46 31.8(4)
C53 C46 C47 Ir1 107.2(3)
C53 C46 C47 C48 3.1(5)
C54 C55 C56 C57 -92.5(5)
C55 C54 C61 C60 43.1(5)
C55 C56 C57 C58 34.0(5)
C56 C57 C58 Ir2 -38.1(4)
C56 C57 C58 C59 45.5(5)
C57 C58 C59 Ir2 -101.8(4)
C57 C58 C59 C60 0.6(6)
C58 C59 C60 C61 -94.6(4)
C59 C60 C61 C54 35.2(4)
C61 C54 C55 Ir2 -104.4(4)
C61 C54 C55 C56 1.2(6)
C71 C72 C73 C74 0.0
C72 C71 C76 C75 0.0
C72 C73 C74 C75 0.0
C73 C74 C75 C76 0.0
C74 C75 C76 C71 0.0
C76 C71 C72 C73 0.0
C77 C71 C72 C73 -179.3(4)
C77 C71 C76 C75 179.3(4)

loop_
_platon_squeeze_void_nr
_platon_squeeze_void_average_x
_platon_squeeze_void_average_y
_platon_squeeze_void_average_z
_platon_squeeze_void_volume
_platon_squeeze_void_count_electrons
_platon_squeeze_void_content
1 -0.005 0.500 -0.000 602 143 'disordered toluene'
2 -0.004 0.000 0.500 602 143 'disordered toluene'
